data_4314002
loop_
_publ_author_name
'Tilak Chandra'
'Brian J. Kraft'
'John C. Huffman'
'Jeffrey M. Zaleski'

_publ_section_title
;
 Synthesis and Structural Characterization of Porphyrinic Enediynes:
 Geometric and Electronic Effects on Thermal and Photochemical Reactivity
;
_journal_name_full 'Inorganic Chemistry'
_journal_page_first 5158
_journal_page_last 5172
_journal_paper_doi 10.1021/ic030035a
_journal_volume 42
_journal_year 2003
_chemical_formula_sum 'C96 H60 Cl8 N4 Ni'
_chemical_formula_weight 1611.87
_space_group_IT_number 2
_symmetry_cell_setting triclinic
_symmetry_space_group_name_Hall '-P 1'
_symmetry_space_group_name_H-M 'P -1'
_audit_creation_method 'minor manual editing of SDT2CIF v. 1.2 BETA  output'
_cell_angle_alpha 102.745(4)
_cell_angle_beta 96.614(4)
_cell_angle_gamma 104.401(3)
_cell_formula_units_Z 2
_cell_length_a 13.8989(17)
_cell_length_b 15.519(2)
_cell_length_c 19.022(2)
_cell_measurement_reflns_used 7425
_cell_measurement_temperature 153(2)
_cell_measurement_theta_max 27.48
_cell_measurement_theta_min 2.36
_cell_volume 3812.8(8)
_computing_cell_refinement 'SAINT (Bruker, 1999)'
_computing_data_collection 'SMART (Bruker, 1999)'
_computing_data_reduction 'SAINT (Bruker, 1999), XTEL (local package)'
_computing_molecular_graphics 'XTEL, local package'
_computing_publication_material 'XTEL, local package'
_computing_structure_refinement 'XTEL, local package'
_computing_structure_solution 'SHELXS-97 (Sheldrick, 1997)'
_diffrn_ambient_temperature 153(2)
_diffrn_detector 'CCD area detector'
_diffrn_detector_area_resol_mean 44.52
_diffrn_detector_type 'Bruker SMART 6000'
_diffrn_measurement_details '   0.30 degree frames measured for  30.16 seconds each'
_diffrn_measurement_device_type 'Bruker Platform goniometer'
_diffrn_measurement_method '\w scans'
_diffrn_radiation_type 'Mo K\a'
_diffrn_radiation_wavelength 0.71073
_diffrn_reflns_av_R_equivalents 0.055
_diffrn_reflns_limit_h_max 18
_diffrn_reflns_limit_h_min -17
_diffrn_reflns_limit_k_max 19
_diffrn_reflns_limit_k_min -19
_diffrn_reflns_limit_l_max 23
_diffrn_reflns_limit_l_min -22
_diffrn_reflns_number 65161
_diffrn_reflns_theta_max 27.43
_diffrn_reflns_theta_min 2.67
_diffrn_standards_decay_% 0.
_diffrn_standards_interval_time 1220
_diffrn_standards_number 7426
_exptl_absorpt_coefficient_mu 0.5878
_exptl_absorpt_correction_type none
_exptl_crystal_colour black
_exptl_crystal_density_diffrn 1.404
_exptl_crystal_density_method 'not measured'
_exptl_crystal_description 'irregular plate'
_exptl_crystal_F_000 1656
_exptl_crystal_size_max .35
_exptl_crystal_size_mid .20
_exptl_crystal_size_min .08
_refine_diff_density_max 0.99
_refine_diff_density_min -0.82
_refine_ls_abs_structure_details none
_refine_ls_extinction_coef -0.00000018(3)
_refine_ls_extinction_expression
;
Larson, A. C. (1967).  Acta Cryst. 23, p. 664.  Eq. (3)
;
_refine_ls_extinction_method Zachariasen
_refine_ls_goodness_of_fit_ref 1.864
_refine_ls_hydrogen_treatment fixed
_refine_ls_matrix_type full
_refine_ls_number_parameters 988
_refine_ls_number_reflns 8716
_refine_ls_R_factor_gt 0.0653
_refine_ls_shift/su_max 0.02
_refine_ls_structure_factor_coef F
_refine_ls_weighting_details w^-1^=\s^2^(F)+(.07F)^2^
_refine_ls_weighting_scheme calc
_refine_ls_wR_factor_ref 0.0569
_reflns_number_gt 8716
_reflns_number_total 17469
_reflns_threshold_expression 'gt. 2.33*sigma'
_cod_data_source_file ic030035a_2.cif
_cod_data_source_block MSC01138
_cod_original_cell_volume 3812.9(9)
_cod_original_formula_sum 'C96 H60 Cl8 N4 Ni1'
_cod_database_code 4314002

loop_
_symmetry_equiv_pos_as_xyz
x,y,z
-x,-y,-z

loop_
_atom_site_label
_atom_site_type_symbol
_atom_site_fract_x
_atom_site_fract_y
_atom_site_fract_z
_atom_site_U_iso_or_equiv
_atom_site_adp_type
_atom_site_occupancy
_atom_site_disorder_group
_atom_site_disorder_assembly
NI1 NI -0.31068(4) -0.39504(4) -0.28601(2) 0.0293(2) Uani 1 0 .
N2 N -0.4488(2) -0.4654(2) -0.30858(15) 0.0305(13) Uani 1 0 .
C3 C -0.5247(3) -0.4504(3) -0.2706(2) 0.0351(17) Uani 1 0 .
C4 C -0.6216(3) -0.5074(3) -0.3115(2) 0.0429(19) Uani 1 0 .
C5 C -0.6033(3) -0.5646(3) -0.3706(2) 0.0384(17) Uani 1 0 .
C6 C -0.4966(3) -0.5373(3) -0.36928(19) 0.0320(17) Uani 1 0 .
C7 C -0.4480(3) -0.5763(3) -0.42307(18) 0.0297(16) Uani 1 0 .
C8 C -0.3522(3) -0.5312(3) -0.42993(18) 0.0291(16) Uani 1 0 .
C9 C -0.3060(3) -0.5524(3) -0.49425(18) 0.0294(16) Uani 1 0 .
C10 C -0.2230(3) -0.4793(3) -0.48703(18) 0.0299(16) Uani 1 0 .
C11 C -0.2158(3) -0.4144(3) -0.41839(18) 0.0283(16) Uani 1 0 .
N12 N -0.2929(2) -0.4477(2) -0.38381(14) 0.0276(13) Uani 1 0 .
C13 C -0.1408(3) -0.3312(3) -0.39064(18) 0.0295(16) Uani 1 0 .
C14 C -0.1235(3) -0.2835(3) -0.31618(19) 0.0311(16) Uani 1 0 .
C15 C -0.0368(3) -0.2066(3) -0.28075(19) 0.0326(16) Uani 1 0 .
C16 C -0.0318(3) -0.2000(3) -0.20655(19) 0.0339(16) Uani 1 0 .
C17 C -0.1195(3) -0.2652(3) -0.19784(18) 0.0320(16) Uani 1 0 .
N18 N -0.1767(2) -0.3134(2) -0.26559(14) 0.0309(13) Uani 1 0 .
C19 C -0.1469(3) -0.2758(3) -0.13110(18) 0.0346(17) Uani 1 0 .
C20 C -0.2440(3) -0.3200(3) -0.12682(19) 0.0347(17) Uani 1 0 .
C21 C -0.2830(3) -0.3236(3) -0.0602(2) 0.0404(18) Uani 1 0 .
C22 C -0.3860(3) -0.3507(3) -0.0775(2) 0.0376(18) Uani 1 0 .
C23 C -0.4105(3) -0.3685(3) -0.15679(19) 0.0321(16) Uani 1 0 .
N24 N -0.3231(2) -0.3539(2) -0.18534(15) 0.0322(13) Uani 1 0 .
C25 C -0.5083(3) -0.4020(3) -0.1974(2) 0.0336(16) Uani 1 0 .
C26 C -0.5074(3) -0.6652(3) -0.47567(19) 0.0318(16) Uani 1 0 .
C27 C -0.5753(3) -0.6673(3) -0.5366(2) 0.049(2) Uani 1 0 .
C28 C -0.6348(3) -0.7517(4) -0.5826(2) 0.054(2) Uani 1 0 .
C29 C -0.6258(4) -0.8331(4) -0.5688(3) 0.059(2) Uani 1 0 .
C30 C -0.5583(4) -0.8309(3) -0.5091(3) 0.071(3) Uani 1 0 .
C31 C -0.4991(4) -0.7464(3) -0.4624(2) 0.054(2) Uani 1 0 .
C32 C -0.3378(3) -0.6316(3) -0.5558(2) 0.0333(17) Uani 1 0 .
C33 C -0.3531(3) -0.6911(3) -0.6121(2) 0.0387(17) Uani 1 0 .
C34 C -0.3693(3) -0.7629(3) -0.6781(2) 0.0410(18) Uani 1 0 .
C35 C -0.4681(4) -0.8154(3) -0.7136(2) 0.057(2) Uani 1 0 .
C36 C -0.4836(4) -0.8863(4) -0.7766(2) 0.065(2) Uani 1 0 .
C37 C -0.4024(4) -0.9060(3) -0.8037(2) 0.059(2) Uani 1 0 .
C38 C -0.3054(4) -0.8550(4) -0.7690(2) 0.061(2) Uani 1 0 .
C39 C -0.2892(3) -0.7829(3) -0.7069(2) 0.050(2) Uani 1 0 .
C40 C -0.1588(3) -0.4767(3) -0.5399(2) 0.0418(19) Uani 1 0 .
C41 C -0.1113(3) -0.4873(3) -0.5900(2) 0.048(2) Uani 1 0 .
C42 C -0.0526(3) -0.4986(3) -0.6469(2) 0.046(2) Uani 1 0 .
C43 C -0.0988(3) -0.5572(4) -0.7151(2) 0.064(2) Uani 1 0 .
C44 C -0.0410(4) -0.5722(4) -0.7681(2) 0.071(3) Uani 1 0 .
C45 C 0.0601(4) -0.5307(4) -0.7560(2) 0.060(2) Uani 1 0 .
C46 C 0.1073(3) -0.4742(4) -0.6892(3) 0.053(2) Uani 1 0 .
C47 C 0.0519(4) -0.4573(3) -0.6336(2) 0.049(2) Uani 1 0 .
C48 C -0.0711(3) -0.2963(3) -0.43781(18) 0.0315(16) Uani 1 0 .
C49 C -0.0994(3) -0.2501(3) -0.48653(19) 0.0402(18) Uani 1 0 .
C50 C -0.0311(3) -0.2135(3) -0.5282(2) 0.049(2) Uani 1 0 .
C51 C 0.0649(3) -0.2250(3) -0.5210(2) 0.052(2) Uani 1 0 .
C52 C 0.0936(3) -0.2715(3) -0.4729(2) 0.0434(19) Uani 1 0 .
C53 C 0.0252(3) -0.3076(3) -0.43179(19) 0.0369(17) Uani 1 0 .
C54 C 0.0290(3) -0.1448(3) -0.3097(2) 0.0379(18) Uani 1 0 .
C55 C 0.0856(3) -0.0840(3) -0.3262(2) 0.045(2) Uani 1 0 .
C56 C 0.1540(4) -0.0087(3) -0.3438(2) 0.052(2) Uani 1 0 .
C57 C 0.1373(4) 0.0105(4) -0.4131(3) 0.067(3) Uani 1 0 .
C58 C 0.2050(5) 0.0831(5) -0.4292(3) 0.086(3) Uani 1 0 .
C59 C 0.2889(6) 0.1383(4) -0.3752(4) 0.105(4) Uani 1 0 .
C60 C 0.3025(5) 0.1195(5) -0.3091(3) 0.100(3) Uani 1 0 .
C61 C 0.2376(4) 0.0475(4) -0.2932(3) 0.079(3) Uani 1 0 .
C62 C 0.0497(3) -0.1341(3) -0.1533(2) 0.0408(18) Uani 1 0 .
C63 C 0.1249(3) -0.0791(3) -0.1159(2) 0.0438(19) Uani 1 0 .
C64 C 0.2187(3) -0.0136(3) -0.0759(2) 0.0445(19) Uani 1 0 .
C65 C 0.2510(4) 0.0710(4) -0.0917(2) 0.055(2) Uani 1 0 .
C66 C 0.3433(4) 0.1320(4) -0.0574(3) 0.070(3) Uani 1 0 .
C67 C 0.4036(4) 0.1097(5) -0.0064(3) 0.080(3) Uani 1 0 .
C68 C 0.3719(4) 0.0262(5) 0.0118(3) 0.077(3) Uani 1 0 .
C69 C 0.2795(4) -0.0358(4) -0.0228(2) 0.059(2) Uani 1 0 .
C70 C -0.0698(3) -0.2289(3) -0.06296(19) 0.0364(17) Uani 1 0 .
C71 C 0.0067(3) -0.2665(3) -0.0433(2) 0.051(2) Uani 1 0 .
C72 C 0.0800(4) -0.2215(4) 0.0183(2) 0.068(3) Uani 1 0 .
C73 C 0.0767(4) -0.1381(4) 0.0623(2) 0.067(3) Uani 1 0 .
C74 C 0.0007(3) -0.0998(3) 0.0438(2) 0.052(2) Uani 1 0 .
C75 C -0.0731(3) -0.1448(3) -0.0185(2) 0.0429(19) Uani 1 0 .
C76 C -0.2285(4) -0.3104(3) 0.0109(2) 0.052(2) Uani 1 0 .
C77 C -0.1900(4) -0.3018(4) 0.0733(2) 0.059(2) Uani 1 0 .
C78 C -0.1422(4) -0.2934(4) 0.1459(2) 0.066(2) Uani 1 0 .
C79 C -0.0442(6) -0.3095(7) 0.1578(3) 0.142(6) Uani 1 0 .
C80 C 0.0024(7) -0.3084(7) 0.2271(4) 0.166(7) Uani 1 0 .
C81 C -0.0492(7) -0.3015(5) 0.2795(3) 0.103(4) Uani 1 0 .
C82 C -0.1333(6) -0.2818(7) 0.2734(3) 0.124(5) Uani 1 0 .
C83 C -0.1814(4) -0.2811(5) 0.2044(3) 0.096(4) Uani 1 0 .
C84 C -0.4493(3) -0.3633(3) -0.0253(2) 0.045(2) Uani 1 0 .
C85 C -0.4909(3) -0.3721(3) 0.0257(2) 0.049(2) Uani 1 0 .
C86 C -0.5337(4) -0.3798(3) 0.0905(2) 0.048(2) Uani 1 0 .
C87 C -0.6316(4) -0.4265(4) 0.0877(3) 0.084(3) Uani 1 0 .
C88 C -0.6714(4) -0.4330(5) 0.1506(3) 0.091(3) Uani 1 0 .
C89 C -0.6121(4) -0.3911(4) 0.2168(3) 0.059(3) Uani 1 0 .
C90 C -0.5159(4) -0.3477(5) 0.2213(3) 0.080(3) Uani 1 0 .
C91 C -0.4769(4) -0.3435(5) 0.1573(3) 0.080(3) Uani 1 0 .
C92 C -0.5940(3) -0.3914(3) -0.16042(19) 0.0359(17) Uani 1 0 .
C93 C -0.6602(4) -0.4654(3) -0.1461(2) 0.062(2) Uani 1 0 .
C94 C -0.7355(4) -0.4520(4) -0.1066(3) 0.078(3) Uani 1 0 .
C95 C -0.7467(4) -0.3641(4) -0.0836(3) 0.064(3) Uani 1 0 .
C96 C -0.6823(4) -0.2911(4) -0.0988(2) 0.054(2) Uani 1 0 .
C97 C -0.6067(3) -0.3046(3) -0.1375(2) 0.0430(19) Uani 1 0 .
C98 C 0.3527(6) -0.0916(6) -0.4341(4) 0.090(3) Uiso 0.69598 0 .
C99 C -0.0915(7) 0.0386(7) -0.2697(5) 0.097(3) Uiso 0.66221 0 .
C100 C 0.3833(10) -0.1465(9) 0.1924(7) 0.117(4) Uiso 0.57 0 .
C101 C -0.9629(11) -0.5384(11) -0.0277(8) 0.145(5) Uiso 0.57 0 .
C102 C -0.7518(10) -0.9076(10) -0.8101(7) 0.118(4) Uiso 0.55 0 .
C103 C -0.591(2) -0.138(2) 0.3040(16) 0.277(14) Uiso 0.44609 0 .
CL104 CL 0.4710(2) 0.0048(2) -0.38116(12) 0.0928(15) Uani 0.58305 0 .
CL105 CL 0.32773(15) -0.08545(15) -0.52047(13) 0.0761(11) Uani 0.63969 0 .
CL106 CL -0.1230(2) 0.0373(2) -0.35827(14) 0.0956(15) Uani 0.57902 0 .
CL107 CL -0.1918(2) -0.0467(2) -0.24266(14) 0.0848(15) Uani 0.51368 0 .
CL108 CL 0.3640(2) -0.1510(3) 0.11783(17) 0.163(2) Uani 0.70803 0 .
CL109 CL 0.2439(8) -0.2071(8) 0.2051(6) 0.195(7) Uani 0.26052 0 .
CL110 CL -0.90315(16) -0.4637(2) 0.04695(14) 0.1283(14) Uani 0.82276 0 .
CL111 CL -0.6931(6) -0.1605(5) 0.2575(4) 0.130(4) Uani 0.31755 0 .
CL112 CL -0.7326(7) -0.9852(6) -0.7855(5) 0.125(5) Uani 0.22254 0 .
CL113 CL -0.2717(16) -0.7700(16) -0.3454(10) 0.523(12) Uiso 0.3565 0 .
CL114 CL -0.1884(12) 0.0333(11) -0.3225(8) 0.167(5) Uiso 0.18084 0 .
H1 H -0.6864 -0.5058 -0.3008 0.0467 Uiso 1 0 .
H2 H -0.6526 -0.6127 -0.407 0.0438 Uiso 1 0 .
H3 H -0.5796 -0.612 -0.5472 0.0533 Uiso 1 0 .
H4 H -0.6808 -0.7536 -0.6233 0.0613 Uiso 1 0 .
H5 H -0.6661 -0.8901 -0.5999 0.0654 Uiso 1 0 .
H6 H -0.5511 -0.8876 -0.4988 0.0708 Uiso 1 0 .
H7 H -0.4532 -0.7468 -0.4212 0.0585 Uiso 1 0 .
H8 H -0.5237 -0.8007 -0.6944 0.0635 Uiso 1 0 .
H9 H -0.5502 -0.9213 -0.7992 0.072 Uiso 1 0 .
H10 H -0.4113 -0.9553 -0.8457 0.0693 Uiso 1 0 .
H11 H -0.2491 -0.8708 -0.7878 0.0698 Uiso 1 0 .
H12 H -0.2224 -0.7483 -0.6841 0.0584 Uiso 1 0 .
H13 H -0.1695 -0.587 -0.7252 0.0668 Uiso 1 0 .
H14 H -0.0735 -0.6124 -0.8157 0.0817 Uiso 1 0 .
H15 H 0.0982 -0.5417 -0.7936 0.0679 Uiso 1 0 .
H16 H 0.1769 -0.4443 -0.6803 0.0606 Uiso 1 0 .
H17 H 0.0839 -0.4178 -0.5868 0.0546 Uiso 1 0 .
H18 H -0.1655 -0.2427 -0.4928 0.0458 Uiso 1 0 .
H19 H -0.0501 -0.1802 -0.5615 0.0559 Uiso 1 0 .
H20 H 0.1101 -0.2 -0.55 0.0572 Uiso 1 0 .
H21 H 0.1593 -0.279 -0.4682 0.0504 Uiso 1 0 .
H22 H 0.0454 -0.3417 -0.3986 0.041 Uiso 1 0 .
H23 H 0.0803 -0.0266 -0.4488 0.0738 Uiso 1 0 .
H24 H 0.1934 0.0945 -0.476 0.0962 Uiso 1 0 .
H25 H 0.3315 0.19 -0.3873 0.1193 Uiso 1 0 .
H26 H 0.3652 0.1551 -0.2729 0.1052 Uiso 1 0 .
H27 H 0.2491 0.0361 -0.2463 0.0785 Uiso 1 0 .
H28 H 0.2069 0.0879 -0.1253 0.0647 Uiso 1 0 .
H29 H 0.3649 0.1892 -0.0691 0.0813 Uiso 1 0 .
H30 H 0.4679 0.1521 0.0161 0.0934 Uiso 1 0 .
H31 H 0.4155 0.0122 0.0474 0.091 Uiso 1 0 .
H32 H 0.2576 -0.0928 -0.0103 0.0686 Uiso 1 0 .
H33 H 0.0097 -0.3231 -0.0736 0.0583 Uiso 1 0 .
H34 H 0.1326 -0.2477 0.0321 0.0803 Uiso 1 0 .
H35 H 0.1269 -0.1073 0.1046 0.0815 Uiso 1 0 .
H36 H -0.0015 -0.0434 0.074 0.0614 Uiso 1 0 .
H37 H -0.1251 -0.1187 -0.031 0.0488 Uiso 1 0 .
H38 H -0.0108 -0.3213 0.1148 0.1727 Uiso 1 0 .
H39 H 0.0675 -0.3211 0.2308 0.1756 Uiso 1 0 .
H40 H -0.017 -0.3041 0.3253 0.1195 Uiso 1 0 .
H41 H -0.1679 -0.2766 0.3136 0.1396 Uiso 1 0 .
H42 H -0.2454 -0.2672 0.2002 0.113 Uiso 1 0 .
H43 H -0.6737 -0.4597 0.0409 0.094 Uiso 1 0 .
H44 H -0.7395 -0.4637 0.1479 0.1047 Uiso 1 0 .
H45 H -0.6389 -0.3926 0.2607 0.0683 Uiso 1 0 .
H46 H -0.4726 -0.3217 0.268 0.0968 Uiso 1 0 .
H47 H -0.4074 -0.3113 0.1621 0.0943 Uiso 1 0 .
H48 H -0.6528 -0.5263 -0.1619 0.072 Uiso 1 0 .
H49 H -0.7815 -0.5036 -0.0969 0.089 Uiso 1 0 .
H50 H -0.7976 -0.3563 -0.0551 0.0766 Uiso 1 0 .
H51 H -0.6928 -0.2328 -0.0835 0.0648 Uiso 1 0 .
H52 H -0.5633 -0.2535 -0.1482 0.049 Uiso 1 0 .

loop_
_atom_site_aniso_label
_atom_site_aniso_U_11
_atom_site_aniso_U_22
_atom_site_aniso_U_33
_atom_site_aniso_U_12
_atom_site_aniso_U_13
_atom_site_aniso_U_23
NI1 0.0313(14) 0.037(2) 0.0206(18) 0.0097(3) 0.0065(2) 0.0058(2)
N2 0.034(2) 0.035(3) 0.025(3) 0.0135(17) 0.0086(15) 0.0058(15)
C3 0.038(3) 0.034(3) 0.036(4) 0.011(2) 0.0120(19) 0.0087(19)
C4 0.038(3) 0.052(4) 0.040(4) 0.013(2) 0.013(2) 0.010(2)
C5 0.031(3) 0.045(4) 0.035(4) 0.006(2) 0.0081(19) 0.005(2)
C6 0.036(3) 0.035(3) 0.028(3) 0.012(2) 0.0064(18) 0.0107(19)
C7 0.029(3) 0.035(3) 0.026(3) 0.011(2) 0.0045(17) 0.0081(18)
C8 0.033(3) 0.034(3) 0.022(3) 0.012(2) 0.0038(17) 0.0079(18)
C9 0.030(3) 0.035(3) 0.026(3) 0.013(2) 0.0050(17) 0.0077(18)
C10 0.031(3) 0.040(4) 0.021(3) 0.012(2) 0.0060(17) 0.0089(17)
C11 0.026(2) 0.041(4) 0.020(3) 0.011(2) 0.0029(16) 0.0081(18)
N12 0.027(2) 0.035(3) 0.020(2) 0.0088(16) 0.0037(14) 0.0056(15)
C13 0.030(3) 0.036(3) 0.024(3) 0.011(2) 0.0060(17) 0.0101(18)
C14 0.028(2) 0.041(4) 0.025(3) 0.012(2) 0.0040(17) 0.0062(18)
C15 0.034(3) 0.034(3) 0.026(3) 0.009(2) 0.0064(18) 0.0008(18)
C16 0.034(3) 0.040(4) 0.025(3) 0.012(2) 0.0050(18) -0.0001(18)
C17 0.031(3) 0.041(4) 0.023(3) 0.012(2) 0.0043(17) 0.0024(18)
N18 0.033(2) 0.040(3) 0.019(2) 0.0112(17) 0.0037(14) 0.0054(15)
C19 0.040(3) 0.045(4) 0.023(3) 0.018(2) 0.0072(18) 0.0052(18)
C20 0.040(3) 0.045(4) 0.024(3) 0.017(2) 0.0086(18) 0.0081(18)
C21 0.049(4) 0.050(4) 0.026(3) 0.017(2) 0.0109(19) 0.011(2)
C22 0.045(3) 0.039(4) 0.033(4) 0.013(2) 0.017(2) 0.0103(19)
C23 0.040(3) 0.031(3) 0.028(3) 0.010(2) 0.0132(19) 0.0058(18)
N24 0.034(2) 0.037(3) 0.025(3) 0.0081(17) 0.0083(15) 0.0060(15)
C25 0.039(3) 0.029(3) 0.035(4) 0.011(2) 0.0173(19) 0.0050(18)
C26 0.033(3) 0.035(3) 0.029(3) 0.011(2) 0.0105(18) 0.0071(19)
C27 0.053(4) 0.038(4) 0.054(5) 0.022(3) -0.002(2) -0.001(2)
C28 0.034(3) 0.066(5) 0.051(5) 0.017(3) -0.006(2) -0.013(3)
C29 0.053(4) 0.049(5) 0.053(5) -0.011(3) 0.018(2) -0.004(3)
C30 0.110(7) 0.038(4) 0.053(6) -0.003(3) 0.022(3) 0.016(3)
C31 0.076(5) 0.046(4) 0.036(4) 0.008(3) 0.008(2) 0.014(2)
C32 0.032(3) 0.037(3) 0.033(4) 0.010(2) 0.0093(18) 0.011(2)
C33 0.037(3) 0.040(4) 0.036(4) 0.007(2) 0.0087(19) 0.007(2)
C34 0.047(3) 0.038(4) 0.032(4) 0.009(2) 0.009(2) -0.002(2)
C35 0.056(4) 0.054(5) 0.049(5) -0.002(3) 0.020(2) 0.002(2)
C36 0.078(5) 0.051(5) 0.043(5) -0.011(3) 0.013(3) -0.006(2)
C37 0.091(6) 0.046(4) 0.035(4) 0.020(3) 0.010(3) -0.004(2)
C38 0.077(5) 0.072(6) 0.042(5) 0.039(3) 0.016(3) -0.002(3)
C39 0.046(3) 0.063(5) 0.037(4) 0.018(3) 0.004(2) -0.003(2)
C40 0.037(3) 0.051(4) 0.037(4) 0.012(2) 0.006(2) 0.011(2)
C41 0.052(4) 0.053(5) 0.040(4) 0.015(3) 0.005(2) 0.010(2)
C42 0.051(4) 0.065(5) 0.033(4) 0.029(3) 0.018(2) 0.014(2)
C43 0.045(4) 0.098(7) 0.041(4) 0.011(3) 0.009(2) 0.007(3)
C44 0.074(5) 0.089(7) 0.038(4) 0.016(4) 0.018(3) -0.008(3)
C45 0.068(5) 0.079(6) 0.047(5) 0.036(3) 0.029(3) 0.011(3)
C46 0.038(3) 0.069(6) 0.065(6) 0.023(3) 0.013(2) 0.030(3)
C47 0.060(4) 0.055(5) 0.036(4) 0.023(3) 0.006(2) 0.011(2)
C48 0.037(3) 0.033(3) 0.019(2) 0.003(2) 0.0042(17) 0.0039(17)
C49 0.039(3) 0.053(4) 0.028(3) 0.012(2) 0.0051(19) 0.009(2)
C50 0.055(4) 0.061(5) 0.033(4) 0.013(3) 0.009(2) 0.019(2)
C51 0.050(4) 0.061(5) 0.040(4) 0.001(3) 0.021(2) 0.013(2)
C52 0.038(3) 0.053(4) 0.033(4) 0.008(2) 0.006(2) 0.003(2)
C53 0.039(3) 0.041(4) 0.028(3) 0.010(2) 0.0010(19) 0.0056(19)
C54 0.045(3) 0.039(4) 0.027(3) 0.011(2) 0.0076(19) 0.004(2)
C55 0.053(4) 0.044(4) 0.036(4) 0.015(3) 0.010(2) 0.003(2)
C56 0.070(5) 0.041(4) 0.047(5) 0.015(3) 0.025(3) 0.007(2)
C57 0.098(6) 0.050(5) 0.064(6) 0.026(3) 0.032(3) 0.021(3)
C58 0.128(8) 0.061(6) 0.095(9) 0.034(4) 0.062(4) 0.042(4)
C59 0.135(9) 0.048(5) 0.127(12) -0.001(4) 0.077(5) 0.014(4)
C60 0.112(7) 0.075(7) 0.080(8) -0.023(4) 0.038(4) 0.000(4)
C61 0.092(6) 0.063(6) 0.059(6) -0.013(4) 0.032(3) 0.000(3)
C62 0.037(3) 0.054(4) 0.026(3) 0.012(2) 0.0098(19) -0.003(2)
C63 0.048(4) 0.051(4) 0.029(3) 0.015(3) 0.012(2) -0.007(2)
C64 0.034(3) 0.054(5) 0.035(4) 0.011(2) 0.007(2) -0.013(2)
C65 0.049(4) 0.057(5) 0.046(5) 0.009(3) 0.008(2) -0.011(3)
C66 0.052(4) 0.064(6) 0.069(7) -0.004(3) 0.014(3) -0.018(3)
C67 0.040(4) 0.094(8) 0.069(7) 0.004(4) -0.001(3) -0.042(4)
C68 0.049(4) 0.107(8) 0.058(6) 0.030(4) -0.011(3) -0.023(4)
C69 0.050(4) 0.071(6) 0.049(5) 0.024(3) -0.001(2) -0.010(3)
C70 0.037(3) 0.053(4) 0.022(3) 0.017(2) 0.0082(17) 0.0048(19)
C71 0.061(4) 0.068(5) 0.026(3) 0.034(3) 0.000(2) -0.006(2)
C72 0.080(5) 0.096(7) 0.037(4) 0.058(4) -0.012(3) -0.006(3)
C73 0.069(5) 0.097(7) 0.031(4) 0.038(3) -0.012(2) -0.012(3)
C74 0.057(4) 0.067(5) 0.029(3) 0.025(3) 0.003(2) -0.005(2)
C75 0.042(3) 0.064(5) 0.027(3) 0.024(3) 0.0062(19) 0.008(2)
C76 0.066(4) 0.065(5) 0.039(4) 0.030(3) 0.021(2) 0.018(2)
C77 0.078(5) 0.066(5) 0.050(5) 0.033(3) 0.019(3) 0.023(3)
C78 0.100(6) 0.065(5) 0.020(3) 0.003(3) 0.009(3) 0.012(2)
C79 0.156(10) 0.28(2) 0.069(7) 0.152(8) 0.037(4) 0.070(6)
C80 0.205(13) 0.31(2) 0.067(7) 0.187(10) 0.002(5) 0.058(6)
C81 0.185(11) 0.142(11) 0.042(5) 0.116(7) 0.032(4) 0.038(4)
C82 0.114(8) 0.218(16) 0.030(4) 0.042(6) 0.005(4) 0.018(4)
C83 0.089(6) 0.146(11) 0.050(5) 0.035(5) 0.015(3) 0.007(4)
C84 0.058(4) 0.047(4) 0.039(4) 0.020(3) 0.017(2) 0.015(2)
C85 0.057(4) 0.048(4) 0.048(5) 0.016(3) 0.018(2) 0.017(2)
C86 0.070(5) 0.048(4) 0.040(4) 0.025(3) 0.030(2) 0.019(2)
C87 0.091(6) 0.084(7) 0.055(6) -0.015(4) 0.035(3) 0.012(3)
C88 0.083(6) 0.109(8) 0.067(7) -0.007(4) 0.038(3) 0.027(4)
C89 0.088(6) 0.068(6) 0.050(5) 0.041(3) 0.041(3) 0.033(3)
C90 0.072(5) 0.133(10) 0.046(5) 0.026(4) 0.021(3) 0.047(3)
C91 0.055(4) 0.150(11) 0.058(6) 0.039(4) 0.023(3) 0.053(4)
C92 0.037(3) 0.034(3) 0.033(4) 0.008(2) 0.0102(19) 0.0015(19)
C93 0.077(5) 0.039(4) 0.071(7) 0.013(3) 0.047(3) 0.001(3)
C94 0.071(5) 0.060(5) 0.083(8) -0.007(3) 0.049(3) -0.009(3)
C95 0.052(4) 0.078(6) 0.060(6) 0.024(3) 0.028(3) -0.011(3)
C96 0.064(4) 0.057(5) 0.044(5) 0.032(3) 0.011(2) -0.006(2)
C97 0.052(4) 0.040(4) 0.037(4) 0.014(2) 0.011(2) 0.004(2)
CL104 0.144(7) 0.106(7) 0.061(5) 0.076(2) 0.0190(16) 0.0282(15)
CL105 0.060(3) 0.060(4) 0.108(9) 0.0123(12) 0.0160(12) 0.0298(13)
CL106 0.108(5) 0.089(6) 0.076(7) 0.0138(19) 0.0100(17) 0.0102(16)
CL107 0.104(5) 0.097(6) 0.053(5) 0.044(2) 0.0024(15) -0.0035(15)
CL108 0.154(7) 0.174(11) 0.121(11) 0.006(2) -0.038(2) 0.040(2)
CL109 0.155(11) 0.174(15) 0.24(2) 0.102(9) -0.060(9) -0.017(9)
CL110 0.085(4) 0.145(9) 0.156(13) 0.0224(16) 0.0582(15) 0.0344(18)
CL111 0.116(7) 0.135(10) 0.134(13) 0.061(5) 0.025(4) -0.025(5)
CL112 0.109(8) 0.104(10) 0.147(15) 0.055(6) -0.042(6) -0.007(6)

loop_
_atom_type_symbol
_atom_type_description
_atom_type_scat_dispersion_real
_atom_type_scat_dispersion_imag
_atom_type_scat_source
NI Ni 0.285 1.113 'International Tables Vol. IV (1974) Table 2.2B'
CL Cl 0.132 0.159 'International Tables Vol. IV (1974) Table 2.2B'
N N 0.004 0.003 'International Tables Vol. IV (1974) Table 2.2B'
C C 0.002 0.002 'International Tables Vol. IV (1974) Table 2.2B'
H H 0 0 'International Tables Vol. IV (1974) Table 2.2B'

loop_
_geom_angle_atom_site_label_1
_geom_angle_atom_site_label_2
_geom_angle_atom_site_label_3
_geom_angle
_geom_angle_site_symmetry_1
_geom_angle_site_symmetry_2
_geom_angle_site_symmetry_3
_geom_angle_publ_flag
N2 NI1 N12 90.47(12) . . . no
N2 NI1 N18 173.79(14) . . . no
N2 NI1 N24 89.91(13) . . . no
N12 NI1 N18 90.31(12) . . . no
N12 NI1 N24 173.29(14) . . . no
N18 NI1 N24 90.04(13) . . . no
CL114 CL106 C99 62.7(7) . . . no
CL112 CL107 CL114 91.9(6) 2_444 . . no
CL112 CL107 C99 116.6(6) 2_444 . . no
CL112 CL107 C102 59.7(6) 2_444 . 2_444 no
CL114 CL107 C99 44.7(5) . . . no
CL114 CL107 C102 149.3(7) . . 2_444 no
C99 CL107 C102 156.3(6) . . 2_444 no
CL111 CL109 C100 59.6(7) 1_655 . . no
C101 CL110 C101 69.0(8) . . 2_345 no
C101 CL110 C101 69.0(8) 2_345 . . no
CL109 CL111 CL113 103.8(10) 1_455 . 2_445 no
CL109 CL111 C100 83.6(9) 1_455 . 1_455 no
CL109 CL111 C103 151.1(14) 1_455 . . no
CL113 CL111 C100 145.2(8) 2_445 . 1_455 no
CL113 CL111 C103 78.2(13) 2_445 . . no
C100 CL111 C103 79.7(12) 1_455 . . no
CL107 CL112 C102 65.2(6) 2_444 . . no
CL106 CL114 CL107 118.8(10) . . . no
CL106 CL114 C99 74.2(9) . . . no
CL107 CL114 C99 57.8(6) . . . no
NI1 N2 C3 127.2(3) . . . no
NI1 N2 C6 127.7(2) . . . no
C3 N2 C6 105.0(3) . . . no
NI1 N12 C8 125.6(2) . . . no
NI1 N12 C11 126.9(3) . . . no
C8 N12 C11 107.3(3) . . . no
NI1 N18 C14 126.1(2) . . . no
NI1 N18 C17 127.2(2) . . . no
C14 N18 C17 106.3(3) . . . no
NI1 N24 C20 125.3(3) . . . no
NI1 N24 C23 126.8(3) . . . no
C20 N24 C23 106.9(3) . . . no
N2 C3 C4 110.5(3) . . . no
N2 C3 C25 124.2(4) . . . no
C4 C3 C25 124.0(4) . . . no
C3 C4 C5 106.4(4) . . . no
C4 C5 C6 107.1(4) . . . no
N2 C6 C5 110.5(3) . . . no
N2 C6 C7 124.7(3) . . . no
C5 C6 C7 124.8(4) . . . no
C6 C7 C8 121.3(4) . . . no
C6 C7 C26 116.9(3) . . . no
C8 C7 C26 121.7(3) . . . no
N12 C8 C7 125.0(3) . . . no
N12 C8 C9 108.6(3) . . . no
C7 C8 C9 125.2(3) . . . no
C8 C9 C10 106.9(3) . . . no
C8 C9 C32 129.2(4) . . . no
C10 C9 C32 123.9(3) . . . no
C9 C10 C11 107.3(3) . . . no
C9 C10 C40 122.4(4) . . . no
C11 C10 C40 130.2(4) . . . no
N12 C11 C10 109.8(3) . . . no
N12 C11 C13 125.2(3) . . . no
C10 C11 C13 125.0(3) . . . no
C11 C13 C14 121.0(3) . . . no
C11 C13 C48 119.9(3) . . . no
C14 C13 C48 118.8(3) . . . no
N18 C14 C13 124.3(4) . . . no
N18 C14 C15 110.7(3) . . . no
C13 C14 C15 124.1(3) . . . no
C14 C15 C16 105.1(3) . . . no
C14 C15 C54 130.9(3) . . . no
C16 C15 C54 123.9(4) . . . no
C15 C16 C17 107.7(3) . . . no
C15 C16 C62 121.4(4) . . . no
C17 C16 C62 130.9(3) . . . no
N18 C17 C16 109.6(3) . . . no
N18 C17 C19 124.5(4) . . . no
C16 C17 C19 125.8(3) . . . no
C17 C19 C20 121.6(3) . . . no
C17 C19 C70 117.7(4) . . . no
C20 C19 C70 120.4(3) . . . no
N24 C20 C19 124.4(3) . . . no
N24 C20 C21 109.0(3) . . . no
C19 C20 C21 125.7(4) . . . no
C20 C21 C22 108.0(3) . . . no
C20 C21 C76 128.2(4) . . . no
C22 C21 C76 123.6(4) . . . no
C21 C22 C23 105.9(3) . . . no
C21 C22 C84 123.3(4) . . . no
C23 C22 C84 130.6(4) . . . no
N24 C23 C22 109.8(3) . . . no
N24 C23 C25 125.6(3) . . . no
C22 C23 C25 124.5(3) . . . no
C3 C25 C23 119.9(3) . . . no
C3 C25 C92 120.7(4) . . . no
C23 C25 C92 119.2(3) . . . no
C7 C26 C27 121.1(4) . . . no
C7 C26 C31 119.6(4) . . . no
C27 C26 C31 119.2(4) . . . no
C26 C27 C28 120.0(4) . . . no
C27 C28 C29 120.3(4) . . . no
C28 C29 C30 119.6(4) . . . no
C29 C30 C31 120.2(5) . . . no
C26 C31 C30 120.6(4) . . . no
C9 C32 C33 170.1(4) . . . no
C32 C33 C34 178.4(4) . . . no
C33 C34 C35 120.6(4) . . . no
C33 C34 C39 120.6(4) . . . no
C35 C34 C39 118.8(4) . . . no
C34 C35 C36 120.5(4) . . . no
C35 C36 C37 119.7(4) . . . no
C36 C37 C38 120.1(4) . . . no
C37 C38 C39 120.7(4) . . . no
C34 C39 C38 120.2(4) . . . no
C10 C40 C41 170.8(5) . . . no
C40 C41 C42 178.1(5) . . . no
C41 C42 C43 119.2(4) . . . no
C41 C42 C47 121.6(4) . . . no
C43 C42 C47 119.0(4) . . . no
C42 C43 C44 119.1(4) . . . no
C43 C44 C45 122.2(4) . . . no
C44 C45 C46 119.8(4) . . . no
C45 C46 C47 120.1(4) . . . no
C42 C47 C46 119.9(4) . . . no
C13 C48 C49 120.6(4) . . . no
C13 C48 C53 120.4(3) . . . no
C49 C48 C53 119.0(4) . . . no
C48 C49 C50 120.1(4) . . . no
C49 C50 C51 120.0(4) . . . no
C50 C51 C52 120.3(4) . . . no
C51 C52 C53 119.2(4) . . . no
C48 C53 C52 121.4(4) . . . no
C15 C54 C55 171.5(4) . . . no
C54 C55 C56 178.1(4) . . . no
C55 C56 C57 121.3(5) . . . no
C55 C56 C61 120.7(4) . . . no
C57 C56 C61 118.1(5) . . . no
C56 C57 C58 120.2(5) . . . no
C57 C58 C59 119.1(6) . . . no
C58 C59 C60 119.6(6) . . . no
C59 C60 C61 121.9(6) . . . no
C56 C61 C60 121.1(5) . . . no
C16 C62 C63 171.6(4) . . . no
C62 C63 C64 175.6(4) . . . no
C63 C64 C65 120.1(4) . . . no
C63 C64 C69 120.4(5) . . . no
C65 C64 C69 119.4(4) . . . no
C64 C65 C66 120.9(5) . . . no
C65 C66 C67 119.7(6) . . . no
C66 C67 C68 120.6(5) . . . no
C67 C68 C69 120.0(5) . . . no
C64 C69 C68 119.4(6) . . . no
C19 C70 C71 120.9(4) . . . no
C19 C70 C75 120.0(4) . . . no
C71 C70 C75 119.1(4) . . . no
C70 C71 C72 120.9(4) . . . no
C71 C72 C73 120.0(4) . . . no
C72 C73 C74 119.9(4) . . . no
C73 C74 C75 120.2(4) . . . no
C70 C75 C74 119.9(4) . . . no
C21 C76 C77 174.3(5) . . . no
C76 C77 C78 178.0(5) . . . no
C77 C78 C79 119.6(5) . . . no
C77 C78 C83 126.5(6) . . . no
C79 C78 C83 113.5(5) . . . no
C78 C79 C80 121.7(6) . . . no
C79 C80 C81 117.6(7) . . . no
C80 C81 C82 123.0(6) . . . no
C81 C82 C83 119.8(6) . . . no
C78 C83 C82 123.6(6) . . . no
C22 C84 C85 170.8(5) . . . no
C84 C85 C86 175.8(5) . . . no
C85 C86 C87 122.9(4) . . . no
C85 C86 C91 120.9(5) . . . no
C87 C86 C91 116.1(4) . . . no
C86 C87 C88 122.0(5) . . . no
C87 C88 C89 119.4(5) . . . no
C88 C89 C90 119.9(4) . . . no
C89 C90 C91 119.7(5) . . . no
C86 C91 C90 122.7(5) . . . no
C25 C92 C93 121.8(4) . . . no
C25 C92 C97 119.1(4) . . . no
C93 C92 C97 119.0(4) . . . no
C92 C93 C94 120.3(4) . . . no
C93 C94 C95 119.8(5) . . . no
C94 C95 C96 119.9(4) . . . no
C95 C96 C97 120.1(4) . . . no
C92 C97 C96 120.8(4) . . . no
CL104 C98 CL105 110.5(5) . . . no
CL106 C99 CL107 110.7(5) . . . no
CL106 C99 CL114 43.0(6) . . . no
CL107 C99 CL114 77.5(7) . . . no
CL108 C100 CL109 99.4(8) . . . no
CL108 C100 CL111 133.7(9) . . 1_655 no
CL109 C100 CL111 36.8(4) . . 1_655 no
CL110 C101 CL110 111.0(8) . . 2_345 no
CL110 C101 CL110 111.0(8) 2_345 . . no
CL110 C101 C101 49.2(7) 2_345 . 2_345 no
CL110 C101 C101 61.8(8) . . 2_345 no
CL107 C102 CL112 55.1(7) 2_444 . . no
C3 C4 H1 127.8(4) . . . no
C5 C4 H1 125.8(4) . . . no
C4 C5 H2 126.4(4) . . . no
C6 C5 H2 126.5(4) . . . no
C26 C27 H3 119.8(4) . . . no
C28 C27 H3 120.2(4) . . . no
C27 C28 H4 120.4(6) . . . no
C29 C28 H4 119.2(5) . . . no
C28 C29 H5 120.3(6) . . . no
C30 C29 H5 120.1(6) . . . no
C29 C30 H6 120.5(5) . . . no
C31 C30 H6 119.3(5) . . . no
C26 C31 H7 120.9(5) . . . no
C30 C31 H7 118.6(5) . . . no
C34 C35 H8 118.9(4) . . . no
C36 C35 H8 120.6(5) . . . no
C35 C36 H9 119.3(5) . . . no
C37 C36 H9 121.0(5) . . . no
C36 C37 H10 121.0(5) . . . no
C38 C37 H10 119.0(5) . . . no
C37 C38 H11 119.1(5) . . . no
C39 C38 H11 120.2(5) . . . no
C34 C39 H12 120.1(4) . . . no
C38 C39 H12 119.6(4) . . . no
C42 C43 H13 120.5(4) . . . no
C44 C43 H13 120.4(5) . . . no
C43 C44 H14 118.8(5) . . . no
C45 C44 H14 119.0(5) . . . no
C44 C45 H15 120.5(5) . . . no
C46 C45 H15 119.6(5) . . . no
C45 C46 H16 120.7(5) . . . no
C47 C46 H16 119.1(5) . . . no
C42 C47 H17 119.2(4) . . . no
C46 C47 H17 120.9(5) . . . no
C48 C49 H18 120.9(4) . . . no
C50 C49 H18 119.0(4) . . . no
C49 C50 H19 120.3(4) . . . no
C51 C50 H19 119.7(4) . . . no
C50 C51 H20 118.8(5) . . . no
C52 C51 H20 120.9(5) . . . no
C51 C52 H21 119.9(4) . . . no
C53 C52 H21 120.8(4) . . . no
C48 C53 H22 119.8(4) . . . no
C52 C53 H22 118.9(4) . . . no
C56 C57 H23 120.0(5) . . . no
C58 C57 H23 119.8(6) . . . no
C57 C58 H24 119.3(7) . . . no
C59 C58 H24 121.6(7) . . . no
C58 C59 H25 116.5(8) . . . no
C60 C59 H25 123.8(8) . . . no
C59 C60 H26 119.1(7) . . . no
C61 C60 H26 118.7(7) . . . no
C56 C61 H27 119.0(5) . . . no
C60 C61 H27 119.9(6) . . . no
C64 C65 H28 119.1(5) . . . no
C66 C65 H28 119.9(6) . . . no
C65 C66 H29 120.2(6) . . . no
C67 C66 H29 120.1(6) . . . no
C66 C67 H30 118.8(8) . . . no
C68 C67 H30 120.7(8) . . . no
C67 C68 H31 118.8(7) . . . no
C69 C68 H31 121.1(8) . . . no
C64 C69 H32 120.4(5) . . . no
C68 C69 H32 120.2(5) . . . no
C70 C71 H33 119.3(4) . . . no
C72 C71 H33 119.8(4) . . . no
C71 C72 H34 120.9(5) . . . no
C73 C72 H34 119.1(5) . . . no
C72 C73 H35 120.0(5) . . . no
C74 C73 H35 120.1(5) . . . no
C73 C74 H36 119.6(4) . . . no
C75 C74 H36 120.2(4) . . . no
C70 C75 H37 120.0(4) . . . no
C74 C75 H37 120.0(4) . . . no
C78 C79 H38 117.6(5) . . . no
C80 C79 H38 120.7(7) . . . no
C79 C80 H39 117.3(7) . . . no
C81 C80 H39 124.6(7) . . . no
C80 C81 H40 115.7(8) . . . no
C82 C81 H40 120.8(7) . . . no
C81 C82 H41 119.9(7) . . . no
C83 C82 H41 119.6(7) . . . no
C78 C83 H42 117.1(6) . . . no
C82 C83 H42 119.3(6) . . . no
C86 C87 H43 119.5(5) . . . no
C88 C87 H43 118.4(6) . . . no
C87 C88 H44 121.1(6) . . . no
C89 C88 H44 119.4(5) . . . no
C88 C89 H45 120.7(6) . . . no
C90 C89 H45 119.5(6) . . . no
C89 C90 H46 120.1(5) . . . no
C91 C90 H46 120.1(6) . . . no
C86 C91 H47 119.4(5) . . . no
C90 C91 H47 117.9(5) . . . no
C92 C93 H48 120.2(4) . . . no
C94 C93 H48 119.5(5) . . . no
C93 C94 H49 120.1(5) . . . no
C95 C94 H49 120.0(5) . . . no
C94 C95 H50 118.3(6) . . . no
C96 C95 H50 121.8(6) . . . no
C95 C96 H51 117.8(5) . . . no
C97 C96 H51 122.0(6) . . . no
C92 C97 H52 120.0(4) . . . no
C96 C97 H52 119.2(5) . . . no

loop_
_geom_bond_atom_site_label_1
_geom_bond_atom_site_label_2
_geom_bond_distance
_geom_bond_site_symmetry_1
_geom_bond_site_symmetry_2
_geom_bond_publ_flag
NI1 N2 1.903(3) . . no
C16 C62 1.435(5) . . no
NI1 N12 1.930(3) . . no
C17 C19 1.399(5) . . no
NI1 N18 1.915(3) . . no
C19 C20 1.373(5) . . no
NI1 N24 1.922(3) . . no
C19 C70 1.495(5) . . no
CL104 C98 1.920(9) . . no
C20 C21 1.442(5) . . no
CL105 C98 1.668(8) . . no
C21 C22 1.366(5) . . no
CL106 CL114 1.195(14) . . no
C21 C76 1.417(5) . . no
CL106 C99 1.686(9) . . no
C22 C23 1.456(5) . . no
CL107 CL112 1.382(9) . 2_444 no
C22 C84 1.413(5) . . no
CL107 CL114 2.160(16) . . no
C23 C25 1.394(5) . . no
CL107 C99 1.873(10) . . no
C25 C92 1.476(5) . . no
CL107 C102 1.530(14) . 2_444 no
C26 C27 1.397(5) . . no
CL108 C100 1.396(13) . . no
C26 C31 1.368(6) . . no
CL109 CL111 1.205(10) . 1_655 no
C27 C28 1.398(6) . . no
CL109 C100 2.000(17) . . no
C28 C29 1.377(7) . . no
CL110 C101 1.604(14) . . no
C29 C30 1.377(7) . . no
CL110 C101 1.866(15) . 2_345 no
C30 C31 1.403(6) . . no
CL111 CL113 2.22(2) . 2_445 no
C32 C33 1.208(5) . . no
C33 C34 1.435(5) . . no
CL111 C100 1.736(14) . 1_455 no
C34 C35 1.412(6) . . no
CL111 C103 1.50(3) . . no
C34 C39 1.369(5) . . no
CL112 C102 1.455(16) . . no
C35 C36 1.390(6) . . no
CL114 C99 1.557(15) . . no
C36 C37 1.367(6) . . no
N2 C3 1.384(4) . . no
C37 C38 1.384(6) . . no
N2 C6 1.381(4) . . no
C38 C39 1.389(6) . . no
N12 C8 1.388(4) . . no
C40 C41 1.224(5) . . no
N12 C11 1.373(4) . . no
C41 C42 1.435(5) . . no
N18 C14 1.370(4) . . no
C42 C43 1.386(6) . . no
N18 C17 1.376(4) . . no
C42 C47 1.402(6) . . no
N24 C20 1.377(4) . . no
C43 C44 1.375(6) . . no
N24 C23 1.376(4) . . no
C44 C45 1.361(7) . . no
C3 C4 1.436(5) . . no
C45 C46 1.358(6) . . no
C3 C25 1.391(5) . . no
C46 C47 1.394(6) . . no
C4 C5 1.362(5) . . no
C48 C49 1.371(5) . . no
C5 C6 1.433(5) . . no
C48 C53 1.387(5) . . no
C6 C7 1.400(5) . . no
C49 C50 1.399(5) . . no
C7 C8 1.377(5) . . no
C50 C51 1.385(6) . . no
C7 C26 1.490(5) . . no
C51 C52 1.366(6) . . no
C8 C9 1.458(4) . . no
C52 C53 1.390(5) . . no
C9 C10 1.371(5) . . no
C54 C55 1.194(6) . . no
C9 C32 1.433(5) . . no
C55 C56 1.441(6) . . no
C10 C11 1.439(5) . . no
C56 C57 1.421(6) . . no
C10 C40 1.420(5) . . no
C56 C61 1.379(6) . . no
C11 C13 1.392(5) . . no
C57 C58 1.393(7) . . no
C13 C14 1.408(4) . . no
C58 C59 1.410(8) . . no
C13 C48 1.479(5) . . no
C59 C60 1.354(8) . . no
C14 C15 1.440(5) . . no
C60 C61 1.365(8) . . no
C15 C16 1.385(5) . . no
C62 C63 1.201(5) . . no
C15 C54 1.404(6) . . no
C63 C64 1.444(6) . . no
C16 C17 1.430(5) . . no
C64 C65 1.387(7) . . no
C64 C69 1.398(6) . . no
C65 C66 1.379(6) . . no
C66 C67 1.367(8) . . no
C67 C68 1.395(8) . . no
C68 C69 1.385(7) . . no
C70 C71 1.387(5) . . no
C70 C75 1.404(6) . . no
C71 C72 1.381(6) . . no
C72 C73 1.393(6) . . no
C73 C74 1.383(6) . . no
C74 C75 1.394(5) . . no
C76 C77 1.208(5) . . no
C77 C78 1.427(6) . . no
C78 C79 1.446(8) . . no
C78 C83 1.293(6) . . no
C79 C80 1.394(7) . . no
C80 C81 1.295(9) . . no
C81 C82 1.279(8) . . no
C82 C83 1.406(7) . . no
C84 C85 1.201(5) . . no
C85 C86 1.444(5) . . no
C86 C87 1.363(6) . . no
C86 C91 1.336(6) . . no
C87 C88 1.387(6) . . no
C88 C89 1.351(7) . . no
C89 C90 1.323(7) . . no
C90 C91 1.397(6) . . no
C92 C93 1.382(6) . . no
C92 C97 1.384(5) . . no
C93 C94 1.387(6) . . no
C94 C95 1.390(7) . . no
C95 C96 1.368(7) . . no
C96 C97 1.381(6) . . no
C101 C101 1.98(3) . 2_345 no
C4 H1 0.951(4) . . no
C96 H51 0.940(5) . . no
C5 H2 0.955(4) . . no
C97 H52 0.946(4) . . no
C27 H3 0.938(5) . . no
C28 H4 0.935(4) . . no
C29 H5 0.944(5) . . no
C30 H6 0.967(5) . . no
C31 H7 0.954(4) . . no
C35 H8 0.947(4) . . no
C36 H9 0.945(5) . . no
C37 H10 0.947(4) . . no
C38 H11 0.961(4) . . no
C39 H12 0.945(4) . . no
C43 H13 0.953(5) . . no
C44 H14 0.964(4) . . no
C45 H15 0.948(4) . . no
C46 H16 0.941(4) . . no
C47 H17 0.948(4) . . no
C49 H18 0.952(4) . . no
C50 H19 0.955(4) . . no
C51 H20 0.950(4) . . no
C52 H21 0.946(4) . . no
C53 H22 0.969(4) . . no
C57 H23 0.947(5) . . no
C58 H24 0.950(6) . . no
C59 H25 0.961(6) . . no
C60 H26 0.998(6) . . no
C61 H27 0.951(5) . . no
C65 H28 0.958(5) . . no
C66 H29 0.947(6) . . no
C67 H30 0.954(5) . . no
C68 H31 0.952(6) . . no
C69 H32 0.953(6) . . no
C71 H33 0.951(4) . . no
C72 H34 0.958(4) . . no
C73 H35 0.947(4) . . no
C74 H36 0.945(4) . . no
C75 H37 0.944(4) . . no
C79 H38 0.992(6) . . no
C80 H39 0.972(7) . . no
C81 H40 0.946(6) . . no
C82 H41 0.947(6) . . no
C83 H42 0.964(6) . . no
C87 H43 0.964(5) . . no
C88 H44 0.937(6) . . no
C89 H45 0.954(4) . . no
C90 H46 0.956(5) . . no
C91 H47 0.954(5) . . no
C93 H48 0.960(5) . . no
C94 H49 0.960(5) . . no
C95 H50 0.956(4) . . no
